data_7245680
loop_
_publ_author_name
'Yeo, Chien Ing'
'Tan, Yee Seng'
'Kwong, Huey Chong'
'Lee, Vannajan Sanghiran'
'Tiekink, Edward R. T.'

_publ_section_title
;
 I&#x22EF;N halogen bonding in 1&#x2009;:&#x2009;1 co-crystals formed
 between 1,4-diiodotetrafluorobenzene and the isomeric n-pyridinealdazines
 (n = 2, 3 and 4): assessment of supramolecular association and influence
 upon solid-state photoluminescence properties
;
_journal_name_full CrystEngComm
_journal_paper_doi 10.1039/D2CE01165D
_journal_year 2022
_chemical_formula_moiety 'C12 H10 N4, C6 F4 I2'
_chemical_formula_sum 'C18 H10 F4 I2 N4'
_chemical_formula_weight 612.10
_space_group_crystal_system monoclinic
_space_group_IT_number 14
_space_group_name_Hall '-P 2ybc'
_space_group_name_H-M_alt 'P 1 21/c 1'
_atom_sites_solution_hydrogens geom
_atom_sites_solution_primary direct
_atom_sites_solution_secondary difmap
_audit_creation_method SHELXL-2018/3
_audit_update_record
;
2022-05-20 deposited with the CCDC.	2022-10-14 downloaded from the CCDC.
;
_cell_angle_alpha 90
_cell_angle_beta 91.4133(12)
_cell_angle_gamma 90
_cell_formula_units_Z 2
_cell_length_a 8.19820(11)
_cell_length_b 9.94832(12)
_cell_length_c 11.70649(14)
_cell_measurement_reflns_used 9098
_cell_measurement_temperature 100(2)
_cell_measurement_theta_max 76.1850
_cell_measurement_theta_min 5.3710
_cell_volume 954.47(2)
_computing_cell_refinement 'CrysAlisPro (Rigaku OD, 2017)'
_computing_data_collection 'CrysAlisPro (Rigaku OD, 2017)'
_computing_data_reduction 'CrysAlisPro (Rigaku OD, 2017)'
_computing_molecular_graphics 'ORTEP-3 for Windows (Farrugia, 2012), DIAMOND (Brandenburg, 2006)'
_computing_publication_material 'publCIF (Westrip, 2010)'
_computing_structure_refinement 'SHELXL-2018/3 (Sheldrick, 2017)'
_computing_structure_solution 'SHELXT 2014/5 (Sheldrick, 2014)'
_diffrn_ambient_temperature 100(2)
_diffrn_detector_area_resol_mean 5.2558
_diffrn_measured_fraction_theta_full 1.000
_diffrn_measured_fraction_theta_max 0.996
_diffrn_measurement_device_type 'XtaLAB Synergy, Dualflex, AtlasS2'
_diffrn_measurement_method '\w scans'
_diffrn_radiation_type CuK\a
_diffrn_radiation_wavelength 1.54184
_diffrn_reflns_av_R_equivalents 0.0403
_diffrn_reflns_av_unetI/netI 0.0182
_diffrn_reflns_Laue_measured_fraction_full 1.000
_diffrn_reflns_Laue_measured_fraction_max 0.996
_diffrn_reflns_limit_h_max 10
_diffrn_reflns_limit_h_min -8
_diffrn_reflns_limit_k_max 12
_diffrn_reflns_limit_k_min -12
_diffrn_reflns_limit_l_max 14
_diffrn_reflns_limit_l_min -14
_diffrn_reflns_number 11930
_diffrn_reflns_point_group_measured_fraction_full 1.000
_diffrn_reflns_point_group_measured_fraction_max 0.996
_diffrn_reflns_theta_full 67.684
_diffrn_reflns_theta_max 75.231
_diffrn_reflns_theta_min 5.397
_diffrn_source 'micro-focus sealed X-ray tube'
_exptl_absorpt_coefficient_mu 26.341
_exptl_absorpt_correction_T_max 0.500
_exptl_absorpt_correction_T_min 0.180
_exptl_absorpt_correction_type gaussian
_exptl_absorpt_process_details 'CrysAlisPro (Rigaku OD, 2017)'
_exptl_crystal_colour yellow
_exptl_crystal_density_diffrn 2.130
_exptl_crystal_description block
_exptl_crystal_F_000 576
_exptl_crystal_size_max 0.179
_exptl_crystal_size_mid 0.177
_exptl_crystal_size_min 0.141
_refine_diff_density_max 0.609
_refine_diff_density_min -2.765
_refine_diff_density_rms 0.207
_refine_ls_extinction_method none
_refine_ls_goodness_of_fit_ref 1.149
_refine_ls_hydrogen_treatment constr
_refine_ls_matrix_type full
_refine_ls_number_parameters 127
_refine_ls_number_reflns 1964
_refine_ls_number_restraints 0
_refine_ls_restrained_S_all 1.149
_refine_ls_R_factor_all 0.0315
_refine_ls_R_factor_gt 0.0315
_refine_ls_shift/su_max 0.001
_refine_ls_shift/su_mean 0.000
_refine_ls_structure_factor_coef Fsqd
_refine_ls_weighting_details 'w=1/[\s^2^(Fo^2^)+(0.0557P)^2^+1.4931P] where P=(Fo^2^+2Fc^2^)/3'
_refine_ls_weighting_scheme calc
_refine_ls_wR_factor_gt 0.0826
_refine_ls_wR_factor_ref 0.0826
_refine_special_details
;
The maximum and minimum residual electron density peaks of 0.61 and 2.76
e/ang3 are located 1.35 and 0.83 ang, respectively, from the I1 atom.
;
_reflns_Friedel_coverage 0.000
_reflns_number_gt 1961
_reflns_number_total 1964
_reflns_threshold_expression 'I > 2\s(I)'
_cod_data_source_file d2ce01165d2.cif
_cod_data_source_block shelx
_cod_original_sg_symbol_H-M 'P 21/c'
_cod_database_code 7245680
_shelx_shelxl_version_number 2018/3
_shelx_space_group_comment
;
The symmetry employed for this shelxl refinement is uniquely defined
by the following loop, which should always be used as a source of
symmetry information in preference to the above space-group names.
They are only intended as comments.
;
_shelx_estimated_absorpt_t_min 0.088
_shelx_estimated_absorpt_t_max 0.119

loop_
_space_group_symop_operation_xyz
'x, y, z'
'-x, y+1/2, -z+1/2'
'-x, -y, -z'
'x, -y-1/2, z-1/2'

loop_
_atom_site_label
_atom_site_type_symbol
_atom_site_fract_x
_atom_site_fract_y
_atom_site_fract_z
_atom_site_U_iso_or_equiv
_atom_site_adp_type
_atom_site_occupancy
_atom_site_site_symmetry_order
_atom_site_calc_flag
_atom_site_refinement_flags_posn
_atom_site_refinement_flags_adp
_atom_site_refinement_flags_occupancy
_atom_site_disorder_assembly
_atom_site_disorder_group
I1 I 0.87684(2) 0.11481(2) 0.72842(2) 0.01001(12) Uani 1 1 d . . . . .
F1 F 0.7901(3) -0.1487(2) 0.86884(18) 0.0153(4) Uani 1 1 d . . . . .
F2 F 1.1198(2) 0.23746(19) 0.92362(17) 0.0158(4) Uani 1 1 d . . . . .
N1 N 0.7384(4) 0.1451(3) 0.4970(3) 0.0117(6) Uani 1 1 d . . . . .
N2 N 0.4972(3) 0.4401(3) 0.4682(2) 0.0121(5) Uani 1 1 d . . . . .
C1 C 0.9530(4) 0.0465(3) 0.8901(3) 0.0102(6) Uani 1 1 d . . . . .
C2 C 0.8954(4) -0.0738(3) 0.9329(3) 0.0091(6) Uani 1 1 d . . . . .
C3 C 1.0599(5) 0.1194(3) 0.9595(3) 0.0101(7) Uani 1 1 d . . . . .
C4 C 0.7614(4) 0.0253(3) 0.4482(3) 0.0157(7) Uani 1 1 d . . . . .
H4 H 0.844907 -0.031058 0.479133 0.019 Uiso 1 1 calc R U . . .
C5 C 0.6704(4) -0.0214(3) 0.3550(3) 0.0152(7) Uani 1 1 d . . . . .
H5 H 0.694253 -0.105739 0.321347 0.018 Uiso 1 1 calc R U . . .
C6 C 0.5439(4) 0.0575(3) 0.3121(3) 0.0136(6) Uani 1 1 d . . . . .
H6 H 0.477808 0.027584 0.249378 0.016 Uiso 1 1 calc R U . . .
C7 C 0.5159(4) 0.1813(3) 0.3628(3) 0.0110(6) Uani 1 1 d . . . . .
H7 H 0.429613 0.237548 0.335734 0.013 Uiso 1 1 calc R U . . .
C8 C 0.6163(4) 0.2212(3) 0.4538(3) 0.0094(6) Uani 1 1 d . . . . .
C9 C 0.5987(4) 0.3530(3) 0.5083(3) 0.0103(6) Uani 1 1 d . . . . .
H9 H 0.663469 0.374099 0.574330 0.012 Uiso 1 1 calc R U . . .

loop_
_atom_site_aniso_label
_atom_site_aniso_U_11
_atom_site_aniso_U_22
_atom_site_aniso_U_33
_atom_site_aniso_U_23
_atom_site_aniso_U_13
_atom_site_aniso_U_12
I1 0.00884(16) 0.01140(17) 0.00978(16) 0.00123(6) -0.00008(10) 0.00216(6)
F1 0.0148(10) 0.0125(9) 0.0181(11) -0.0022(8) -0.0063(8) -0.0064(8)
F2 0.0168(10) 0.0105(9) 0.0200(10) 0.0041(8) -0.0034(8) -0.0064(7)
N1 0.0138(15) 0.0088(12) 0.0124(14) 0.0004(11) -0.0002(11) 0.0021(11)
N2 0.0158(13) 0.0078(13) 0.0128(13) -0.0002(11) 0.0004(10) 0.0019(10)
C1 0.0069(13) 0.0125(15) 0.0110(14) 0.0017(12) -0.0019(11) 0.0016(12)
C2 0.0060(13) 0.0084(14) 0.0127(14) -0.0031(12) -0.0031(11) -0.0015(12)
C3 0.0081(16) 0.0071(15) 0.0152(17) 0.0031(10) 0.0013(14) -0.0020(10)
C4 0.0176(16) 0.0125(16) 0.0168(16) -0.0021(13) -0.0012(13) 0.0068(13)
C5 0.0162(16) 0.0091(15) 0.0205(17) -0.0045(13) 0.0022(13) 0.0033(13)
C6 0.0133(15) 0.0138(16) 0.0138(15) -0.0024(13) 0.0006(12) -0.0028(13)
C7 0.0093(14) 0.0120(15) 0.0117(15) 0.0017(12) 0.0007(12) 0.0016(12)
C8 0.0100(14) 0.0102(14) 0.0081(13) 0.0030(11) 0.0036(11) -0.0002(11)
C9 0.0120(15) 0.0107(14) 0.0082(15) -0.0003(12) 0.0024(12) 0.0006(13)

loop_
_atom_type_symbol
_atom_type_description
_atom_type_scat_dispersion_real
_atom_type_scat_dispersion_imag
_atom_type_scat_source
C C 0.0181 0.0091 'International Tables Vol C Tables 4.2.6.8 and 6.1.1.4'
H H 0.0000 0.0000 'International Tables Vol C Tables 4.2.6.8 and 6.1.1.4'
N N 0.0311 0.0180 'International Tables Vol C Tables 4.2.6.8 and 6.1.1.4'
F F 0.0727 0.0534 'International Tables Vol C Tables 4.2.6.8 and 6.1.1.4'
I I -0.3257 6.8362 'International Tables Vol C Tables 4.2.6.8 and 6.1.1.4'

loop_
_geom_angle_atom_site_label_1
_geom_angle_atom_site_label_2
_geom_angle_atom_site_label_3
_geom_angle
_geom_angle_site_symmetry_1
_geom_angle_site_symmetry_3
_geom_angle_publ_flag
C4 N1 C8 117.0(3) . . ?
C9 N2 N2 111.5(3) . 3_666 ?
C2 C1 C3 117.2(3) . . ?
C2 C1 I1 120.7(2) . . ?
C3 C1 I1 122.1(3) . . ?
F1 C2 C3 118.4(3) . 3_757 ?
F1 C2 C1 119.6(3) . . ?
C3 C2 C1 121.9(3) 3_757 . ?
F2 C3 C2 118.8(3) . 3_757 ?
F2 C3 C1 120.3(3) . . ?
C2 C3 C1 120.9(3) 3_757 . ?
N1 C4 C5 123.8(3) . . ?
N1 C4 H4 118.1 . . ?
C5 C4 H4 118.1 . . ?
C6 C5 C4 118.6(3) . . ?
C6 C5 H5 120.7 . . ?
C4 C5 H5 120.7 . . ?
C5 C6 C7 118.6(3) . . ?
C5 C6 H6 120.7 . . ?
C7 C6 H6 120.7 . . ?
C8 C7 C6 118.7(3) . . ?
C8 C7 H7 120.7 . . ?
C6 C7 H7 120.7 . . ?
N1 C8 C7 123.3(3) . . ?
N1 C8 C9 114.9(3) . . ?
C7 C8 C9 121.8(3) . . ?
N2 C9 C8 120.9(3) . . ?
N2 C9 H9 119.5 . . ?
C8 C9 H9 119.5 . . ?

loop_
_geom_bond_atom_site_label_1
_geom_bond_atom_site_label_2
_geom_bond_distance
_geom_bond_site_symmetry_2
_geom_bond_publ_flag
I1 C1 2.092(3) . ?
F1 C2 1.353(4) . ?
F2 C3 1.344(4) . ?
N1 C4 1.336(4) . ?
N1 C8 1.344(4) . ?
N2 C9 1.283(5) . ?
N2 N2 1.405(5) 3_666 ?
C1 C2 1.385(5) . ?
C1 C3 1.386(5) . ?
C2 C3 1.380(5) 3_757 ?
C4 C5 1.386(5) . ?
C4 H4 0.9500 . ?
C5 C6 1.384(5) . ?
C5 H5 0.9500 . ?
C6 C7 1.389(5) . ?
C6 H6 0.9500 . ?
C7 C8 1.388(5) . ?
C7 H7 0.9500 . ?
C8 C9 1.467(4) . ?
C9 H9 0.9500 . ?

loop_
_geom_torsion_atom_site_label_1
_geom_torsion_atom_site_label_2
_geom_torsion_atom_site_label_3
_geom_torsion_atom_site_label_4
_geom_torsion
_geom_torsion_site_symmetry_1
_geom_torsion_site_symmetry_2
_geom_torsion_site_symmetry_3
_geom_torsion_site_symmetry_4
_geom_torsion_publ_flag
C3 C1 C2 F1 179.7(3) . . . . ?
I1 C1 C2 F1 0.8(4) . . . . ?
C3 C1 C2 C3 0.7(6) . . . 3_757 ?
I1 C1 C2 C3 -178.2(3) . . . 3_757 ?
C2 C1 C3 F2 -179.6(3) . . . . ?
I1 C1 C3 F2 -0.7(5) . . . . ?
C2 C1 C3 C2 -0.7(5) . . . 3_757 ?
I1 C1 C3 C2 178.2(3) . . . 3_757 ?
C8 N1 C4 C5 1.9(5) . . . . ?
N1 C4 C5 C6 -2.6(6) . . . . ?
C4 C5 C6 C7 1.3(5) . . . . ?
C5 C6 C7 C8 0.4(5) . . . . ?
C4 N1 C8 C7 0.0(5) . . . . ?
C4 N1 C8 C9 -178.5(3) . . . . ?
C6 C7 C8 N1 -1.2(5) . . . . ?
C6 C7 C8 C9 177.3(3) . . . . ?
N2 N2 C9 C8 -178.7(3) 3_666 . . . ?
N1 C8 C9 N2 173.4(3) . . . . ?
C7 C8 C9 N2 -5.2(5) . . . . ?
